data_4341402
loop_
_publ_author_name
'Howarth, Ashlee J.'
'Davies, David L.'
'Lelj, Francesco'
'Wolf, Michael O.'
'Patrick, Brian O.'

_publ_section_title
;
 Tuning the Emission Lifetime in Bis-cyclometalated Iridium(III) Complexes
 Bearing Iminopyrene Ligands.
;
_journal_name_full 'Inorganic chemistry'
_journal_page_first 141027150422006
_journal_paper_doi 10.1021/ic501032t
_journal_year 2014
_chemical_formula_sum 'C43 H34.5 Cl2 F6 Ir N6 O0.25 P'
_chemical_formula_weight 1047.34
_chemical_name_systematic
; 
 ? 
;
_space_group_IT_number 14
_symmetry_cell_setting monoclinic
_symmetry_space_group_name_Hall '-P 2yn'
_symmetry_space_group_name_H-M 'P 1 21/n 1'
_atom_sites_solution_hydrogens geom
_atom_sites_solution_primary direct
_atom_sites_solution_secondary difmap
_audit_creation_method SHELXL-97
_cell_angle_alpha 90.00
_cell_angle_beta 92.521(5)
_cell_angle_gamma 90.00
_cell_formula_units_Z 4
_cell_length_a 9.083(2)
_cell_length_b 15.227(4)
_cell_length_c 28.551(7)
_cell_measurement_reflns_used 4780
_cell_measurement_temperature 90.0(1)
_cell_measurement_theta_max 27.92
_cell_measurement_theta_min 2.68
_cell_volume 3945.0(17)
_computing_cell_refinement 'Bruker SAINT'
_computing_data_collection 'Bruker APEX2'
_computing_data_reduction 'Bruker SAINT'
_computing_molecular_graphics 'Bruker SHELXTL'
_computing_publication_material 'Bruker SHELXTL'
_computing_structure_refinement 'SHELXL-97 (Sheldrick, 2008)'
_computing_structure_solution 'SHELXS-97 (Sheldrick, 2008)'
_diffrn_ambient_temperature 90.0(1)
_diffrn_measured_fraction_theta_full 0.995
_diffrn_measured_fraction_theta_max 0.995
_diffrn_measurement_device_type 'Bruker APEX-II CCD'
_diffrn_measurement_method '\f and \w scans'
_diffrn_radiation_monochromator graphite
_diffrn_radiation_source 'fine-focus sealed tube'
_diffrn_radiation_type MoK\a
_diffrn_radiation_wavelength 0.71073
_diffrn_reflns_av_R_equivalents 0.058
_diffrn_reflns_av_sigmaI/netI 0.0643
_diffrn_reflns_limit_h_max 11
_diffrn_reflns_limit_h_min -11
_diffrn_reflns_limit_k_max 20
_diffrn_reflns_limit_k_min 0
_diffrn_reflns_limit_l_max 37
_diffrn_reflns_limit_l_min 0
_diffrn_reflns_number 20728
_diffrn_reflns_theta_full 27.93
_diffrn_reflns_theta_max 27.93
_diffrn_reflns_theta_min 2.53
_diffrn_standards_number 0
_exptl_absorpt_coefficient_mu 3.632
_exptl_absorpt_correction_T_max 0.930
_exptl_absorpt_correction_T_min 0.673
_exptl_absorpt_correction_type multi-scan
_exptl_absorpt_process_details 'TWINABS (Sheldrick, 2008)'
_exptl_crystal_colour orange
_exptl_crystal_density_diffrn 1.763
_exptl_crystal_density_method 'not measured'
_exptl_crystal_description needle
_exptl_crystal_F_000 2066
_exptl_crystal_size_max 0.20
_exptl_crystal_size_mid 0.04
_exptl_crystal_size_min 0.02
_refine_diff_density_max 0.907
_refine_diff_density_min -0.702
_refine_diff_density_rms 0.131
_refine_ls_extinction_method none
_refine_ls_goodness_of_fit_ref 1.014
_refine_ls_hydrogen_treatment constr
_refine_ls_matrix_type full
_refine_ls_number_parameters 571
_refine_ls_number_reflns 20728
_refine_ls_number_restraints 571
_refine_ls_restrained_S_all 1.001
_refine_ls_R_factor_all 0.0604
_refine_ls_R_factor_gt 0.0390
_refine_ls_shift/su_max 0.008
_refine_ls_shift/su_mean 0.000
_refine_ls_structure_factor_coef Fsqd
_refine_ls_weighting_details 'calc w=1/[\s^2^(Fo^2^)+(0.0341P)^2^+1.2646P] where P=(Fo^2^+2Fc^2^)/3'
_refine_ls_weighting_scheme calc
_refine_ls_wR_factor_gt 0.0741
_refine_ls_wR_factor_ref 0.0807
_reflns_number_gt 16331
_reflns_number_total 20728
_reflns_threshold_expression >2\s(I)
_cod_data_source_file ic501032t_si_002.cif
_cod_data_source_block mw206
_cod_depositor_comments
;
The following automatic conversions were performed:

'_symmetry_cell_setting' value 'Monoclinic' changed to 'monoclinic'
according to
/home/saulius/struct/COD-crude-data--automatic-downloads/rss-feeds/ACS/lib/dictionaries/cif_core.dic
dictionary named 'cif_core.dic' version 2.4.2 from 2011-04-26.

Automatic conversion script
Id: cif_fix_values 2827 2014-09-09 07:05:25Z andrius 
;
_cod_original_sg_symbol_H-M P2(1)/n
_cod_original_formula_sum 'C43 H34.50 Cl2 F6 Ir N6 O0.25 P'
_cod_database_code 4341402

loop_
_symmetry_equiv_pos_as_xyz
'x, y, z'
'-x+1/2, y+1/2, -z+1/2'
'-x, -y, -z'
'x-1/2, -y-1/2, z-1/2'

loop_
_atom_site_label
_atom_site_type_symbol
_atom_site_fract_x
_atom_site_fract_y
_atom_site_fract_z
_atom_site_U_iso_or_equiv
_atom_site_adp_type
_atom_site_occupancy
_atom_site_symmetry_multiplicity
_atom_site_calc_flag
_atom_site_refinement_flags
_atom_site_disorder_assembly
_atom_site_disorder_group
C1 C 0.8214(3) 0.5280(2) 0.80370(11) 0.0194(7) Uani 1 1 d U . .
H1 H 0.8259 0.5471 0.7721 0.023 Uiso 1 1 calc R . .
C2 C 0.8811(4) 0.4474(2) 0.81608(12) 0.0228(7) Uani 1 1 d U . .
H2 H 0.9251 0.4114 0.7934 0.027 Uiso 1 1 calc R . .
C3 C 0.8756(4) 0.4204(2) 0.86179(12) 0.0239(7) Uani 1 1 d U . .
H3 H 0.9174 0.3657 0.8712 0.029 Uiso 1 1 calc R . .
C4 C 0.8093(4) 0.4730(2) 0.89405(12) 0.0220(7) Uani 1 1 d U . .
H4 H 0.8041 0.4547 0.9257 0.026 Uiso 1 1 calc R . .
C5 C 0.7508(3) 0.55234(19) 0.87971(10) 0.0157(6) Uani 1 1 d U . .
C6 C 0.6747(3) 0.6127(2) 0.91112(10) 0.0157(6) Uani 1 1 d U . .
C7 C 0.6592(4) 0.5859(2) 0.96110(11) 0.0231(7) Uani 1 1 d U . .
H7A H 0.6240 0.6360 0.9791 0.035 Uiso 1 1 calc R . .
H7B H 0.7551 0.5667 0.9745 0.035 Uiso 1 1 calc R . .
H7C H 0.5884 0.5375 0.9625 0.035 Uiso 1 1 calc R . .
C8 C 0.5370(3) 0.7476(2) 0.91708(11) 0.0172(6) Uani 1 1 d U . .
H8A H 0.5026 0.7198 0.9460 0.021 Uiso 1 1 calc R . .
H8B H 0.4490 0.7634 0.8971 0.021 Uiso 1 1 calc R . .
C9 C 0.6215(3) 0.8303(2) 0.93005(10) 0.0166(6) Uani 1 1 d U . .
C10 C 0.7725(4) 0.8281(2) 0.93775(10) 0.0193(7) Uani 1 1 d U . .
H10 H 0.8232 0.7737 0.9358 0.023 Uiso 1 1 calc R . .
C11 C 0.8509(4) 0.9037(2) 0.94828(10) 0.0216(7) Uani 1 1 d U . .
H11 H 0.9547 0.9006 0.9536 0.026 Uiso 1 1 calc R . .
C12 C 0.7797(4) 0.9848(2) 0.95120(10) 0.0199(7) Uani 1 1 d U . .
C13 C 0.6257(3) 0.9883(2) 0.94398(10) 0.0179(6) Uani 1 1 d U . .
C14 C 0.5452(3) 0.9100(2) 0.93369(10) 0.0176(6) Uani 1 1 d U . .
C15 C 0.3884(4) 0.9171(2) 0.92777(10) 0.0191(7) Uani 1 1 d U . .
H15 H 0.3319 0.8652 0.9227 0.023 Uiso 1 1 calc R . .
C16 C 0.3185(4) 0.9947(2) 0.92914(10) 0.0221(7) Uani 1 1 d U . .
H16 H 0.2144 0.9965 0.9242 0.027 Uiso 1 1 calc R . .
C17 C 0.3981(4) 1.0748(2) 0.93787(11) 0.0232(7) Uani 1 1 d U . .
C18 C 0.5519(4) 1.0705(2) 0.94634(11) 0.0222(7) Uani 1 1 d U . .
C19 C 0.6337(4) 1.1484(2) 0.95699(11) 0.0260(7) Uani 1 1 d U . .
C20 C 0.5600(5) 1.2287(2) 0.95754(12) 0.0332(9) Uani 1 1 d U . .
H20 H 0.6134 1.2810 0.9645 0.040 Uiso 1 1 calc R . .
C21 C 0.4084(5) 1.2324(2) 0.94798(13) 0.0348(9) Uani 1 1 d U . .
H21 H 0.3593 1.2875 0.9479 0.042 Uiso 1 1 calc R . .
C22 C 0.3288(4) 1.1564(2) 0.93854(12) 0.0312(8) Uani 1 1 d U . .
H22 H 0.2253 1.1599 0.9324 0.037 Uiso 1 1 calc R . .
C23 C 0.8598(4) 1.0643(2) 0.96266(11) 0.0269(8) Uani 1 1 d U . .
H23 H 0.9639 1.0623 0.9675 0.032 Uiso 1 1 calc R . .
C24 C 0.7884(4) 1.1412(2) 0.96664(11) 0.0288(8) Uani 1 1 d U . .
H24 H 0.8427 1.1920 0.9761 0.035 Uiso 1 1 calc R . .
C25 C 0.9887(3) 0.7612(2) 0.84414(11) 0.0188(6) Uani 1 1 d U . .
H25 H 1.0325 0.7053 0.8494 0.023 Uiso 1 1 calc R . .
C26 C 1.0636(4) 0.8419(2) 0.84642(11) 0.0224(7) Uani 1 1 d U . .
H26 H 1.1658 0.8507 0.8533 0.027 Uiso 1 1 calc R . .
C27 C 0.9608(3) 0.9047(2) 0.83679(11) 0.0208(7) Uani 1 1 d U . .
H27 H 0.9776 0.9662 0.8356 0.025 Uiso 1 1 calc R . .
C28 C 0.6863(3) 0.8948(2) 0.81927(11) 0.0193(7) Uani 1 1 d U . .
C29 C 0.6510(3) 0.98263(19) 0.81848(11) 0.0178(6) Uani 1 1 d U . .
H29 H 0.7247 1.0259 0.8245 0.021 Uiso 1 1 calc R . .
C30 C 0.5069(4) 1.0066(2) 0.80885(11) 0.0205(7) Uani 1 1 d U . .
H30 H 0.4800 1.0669 0.8085 0.025 Uiso 1 1 calc R . .
C31 C 0.4015(3) 0.9431(2) 0.79970(11) 0.0192(7) Uani 1 1 d U . .
H31 H 0.3026 0.9599 0.7922 0.023 Uiso 1 1 calc R . .
C32 C 0.4386(3) 0.8546(2) 0.80131(10) 0.0170(6) Uani 1 1 d U . .
H32 H 0.3641 0.8119 0.7950 0.020 Uiso 1 1 calc R . .
C33 C 0.5821(3) 0.82708(18) 0.81191(10) 0.0129(6) Uani 1 1 d U . .
C34 C 0.3446(4) 0.6281(2) 0.81635(12) 0.0241(7) Uani 1 1 d U . .
H34 H 0.3295 0.6236 0.8490 0.029 Uiso 1 1 calc R . .
C35 C 0.2381(4) 0.6115(2) 0.78082(12) 0.0283(8) Uani 1 1 d U . .
H35 H 0.1389 0.5938 0.7844 0.034 Uiso 1 1 calc R . .
C36 C 0.3057(4) 0.6258(2) 0.73972(12) 0.0252(7) Uani 1 1 d U . .
H36 H 0.2616 0.6198 0.7091 0.030 Uiso 1 1 calc R . .
C37 C 0.5660(4) 0.67530(19) 0.72318(11) 0.0170(6) Uani 1 1 d U . .
C38 C 0.5590(4) 0.6691(2) 0.67490(11) 0.0222(7) Uani 1 1 d U . .
H38 H 0.4722 0.6487 0.6586 0.027 Uiso 1 1 calc R . .
C39 C 0.6810(4) 0.6934(2) 0.65096(11) 0.0251(7) Uani 1 1 d U . .
H39 H 0.6793 0.6897 0.6177 0.030 Uiso 1 1 calc R . .
C40 C 0.8045(4) 0.72275(19) 0.67517(11) 0.0264(8) Uani 1 1 d U . .
H40 H 0.8883 0.7394 0.6585 0.032 Uiso 1 1 calc R . .
C41 C 0.8095(4) 0.72872(19) 0.72380(11) 0.0196(7) Uani 1 1 d U . .
H41 H 0.8966 0.7492 0.7399 0.024 Uiso 1 1 calc R . .
C42 C 0.6869(3) 0.7047(2) 0.74941(10) 0.0156(6) Uani 1 1 d U . .
N1 N 0.7576(3) 0.57998(15) 0.83453(9) 0.0147(5) Uani 1 1 d U . .
N2 N 0.6259(3) 0.68422(15) 0.89199(8) 0.0138(5) Uani 1 1 d U . .
N3 N 0.8474(3) 0.77546(14) 0.83343(8) 0.0137(5) Uani 1 1 d U . .
N4 N 0.8306(3) 0.86393(15) 0.82918(8) 0.0142(5) Uani 1 1 d U . .
N5 N 0.4704(3) 0.65103(17) 0.79765(9) 0.0171(5) Uani 1 1 d U . .
N6 N 0.4449(3) 0.64967(16) 0.75027(8) 0.0163(5) Uani 1 1 d U . .
Ir1 Ir 0.663099(13) 0.704649(8) 0.819511(4) 0.01219(3) Uani 1 1 d U . .
P1 P 0.16031(10) 0.59637(7) 0.94150(3) 0.0301(2) Uani 1 1 d U . .
F1 F 0.2102(3) 0.61534(16) 0.99461(7) 0.0543(7) Uani 1 1 d U . .
F2 F -0.0007(2) 0.63209(14) 0.94987(7) 0.0389(5) Uani 1 1 d U . .
F3 F 0.1115(3) 0.49996(14) 0.95479(8) 0.0463(6) Uani 1 1 d U . .
F4 F 0.1123(2) 0.57735(13) 0.88740(7) 0.0283(4) Uani 1 1 d U . .
F5 F 0.3219(2) 0.56172(17) 0.93137(9) 0.0532(7) Uani 1 1 d U . .
F6 F 0.2093(2) 0.69327(14) 0.92728(7) 0.0388(5) Uani 1 1 d U . .
O1 O 0.0702(12) 0.3206(6) 0.9504(4) 0.037(3) Uani 0.25 1 d PU . .
C43 C 0.2851(11) 0.3963(8) 0.8608(4) 0.031(2) Uani 0.354(3) 1 d PU A 1
H43C H 0.2319 0.4528 0.8572 0.037 Uiso 0.354(3) 1 calc PR A 1
H43D H 0.2467 0.3653 0.8882 0.037 Uiso 0.354(3) 1 calc PR A 1
Cl1 Cl 0.2516(6) 0.3327(4) 0.81049(18) 0.0670(14) Uani 0.354(3) 1 d PU A 1
Cl2 Cl 0.4730(3) 0.41672(17) 0.87089(11) 0.0389(9) Uani 0.354(3) 1 d PU A 1
C43B C 0.3373(13) 0.4067(6) 0.8378(4) 0.096(4) Uani 0.646(3) 1 d PU A 2
H43A H 0.3919 0.4056 0.8685 0.115 Uiso 0.646(3) 1 calc PR A 2
H43B H 0.2714 0.4585 0.8375 0.115 Uiso 0.646(3) 1 calc PR A 2
Cl1B Cl 0.2310(3) 0.31472(14) 0.83327(9) 0.0489(6) Uani 0.646(3) 1 d PU A 2
Cl2B Cl 0.4632(2) 0.42070(11) 0.79450(8) 0.0564(6) Uani 0.646(3) 1 d PU A 2

loop_
_atom_site_aniso_label
_atom_site_aniso_U_11
_atom_site_aniso_U_22
_atom_site_aniso_U_33
_atom_site_aniso_U_23
_atom_site_aniso_U_13
_atom_site_aniso_U_12
C1 0.0211(17) 0.0175(15) 0.0195(16) -0.0029(12) 0.0011(13) -0.0027(13)
C2 0.0215(17) 0.0164(15) 0.0304(18) -0.0072(14) 0.0006(15) 0.0009(14)
C3 0.0241(18) 0.0116(14) 0.0356(19) 0.0001(13) -0.0043(15) -0.0017(14)
C4 0.0232(17) 0.0188(16) 0.0239(17) 0.0040(13) 0.0012(14) -0.0063(14)
C5 0.0132(15) 0.0160(14) 0.0179(15) 0.0005(12) 0.0017(12) -0.0041(12)
C6 0.0119(14) 0.0187(15) 0.0163(15) 0.0019(12) 0.0001(12) -0.0031(12)
C7 0.0239(18) 0.0295(18) 0.0159(16) 0.0041(13) 0.0018(14) -0.0009(15)
C8 0.0170(16) 0.0204(15) 0.0145(15) -0.0003(12) 0.0041(12) 0.0002(13)
C9 0.0197(16) 0.0206(14) 0.0097(14) -0.0007(12) 0.0015(12) -0.0039(13)
C10 0.0182(16) 0.0251(16) 0.0146(15) -0.0035(13) 0.0009(13) -0.0018(13)
C11 0.0171(16) 0.0350(19) 0.0125(15) -0.0008(13) -0.0013(12) -0.0065(14)
C12 0.0269(17) 0.0236(16) 0.0092(14) -0.0023(12) 0.0007(13) -0.0095(14)
C13 0.0242(17) 0.0254(16) 0.0045(14) -0.0009(12) 0.0035(12) -0.0046(13)
C14 0.0210(16) 0.0223(15) 0.0096(14) -0.0020(12) 0.0025(12) -0.0027(13)
C15 0.0220(16) 0.0224(16) 0.0128(15) -0.0018(12) 0.0010(13) -0.0002(14)
C16 0.0256(18) 0.0269(17) 0.0141(15) -0.0030(13) 0.0034(13) -0.0006(14)
C17 0.0354(19) 0.0237(16) 0.0110(15) -0.0029(13) 0.0060(14) 0.0018(15)
C18 0.0354(19) 0.0220(16) 0.0096(15) -0.0003(12) 0.0067(14) -0.0041(14)
C19 0.044(2) 0.0224(17) 0.0119(15) -0.0001(13) 0.0078(15) -0.0064(15)
C20 0.060(3) 0.0190(17) 0.0218(18) -0.0020(13) 0.0168(18) -0.0059(16)
C21 0.059(3) 0.0197(17) 0.0260(19) -0.0033(14) 0.0069(19) 0.0052(17)
C22 0.040(2) 0.0281(19) 0.0255(19) -0.0037(15) 0.0045(17) 0.0084(17)
C23 0.0301(19) 0.0318(19) 0.0188(17) -0.0025(14) 0.0009(15) -0.0146(15)
C24 0.044(2) 0.0287(18) 0.0135(16) -0.0036(14) 0.0037(15) -0.0187(17)
C25 0.0146(15) 0.0224(15) 0.0195(16) 0.0019(13) 0.0010(13) 0.0033(13)
C26 0.0155(16) 0.0295(18) 0.0223(17) 0.0002(14) 0.0015(13) -0.0063(14)
C27 0.0181(16) 0.0246(16) 0.0198(16) 0.0025(13) 0.0018(13) -0.0076(14)
C28 0.0138(16) 0.0250(16) 0.0192(15) 0.0014(14) 0.0015(13) -0.0040(13)
C29 0.0189(16) 0.0172(14) 0.0171(14) -0.0007(13) 0.0006(12) -0.0058(13)
C30 0.0241(17) 0.0159(15) 0.0216(17) 0.0051(13) 0.0007(14) 0.0026(13)
C31 0.0119(15) 0.0210(16) 0.0246(17) 0.0048(13) 0.0010(13) 0.0043(13)
C32 0.0149(15) 0.0179(15) 0.0184(15) 0.0010(12) 0.0026(12) -0.0041(13)
C33 0.0185(15) 0.0123(13) 0.0081(13) -0.0006(11) 0.0029(12) 0.0016(12)
C34 0.0214(17) 0.0285(18) 0.0227(17) -0.0049(14) 0.0064(14) -0.0081(15)
C35 0.0190(17) 0.0322(19) 0.0336(19) -0.0083(16) 0.0003(15) -0.0115(15)
C36 0.0236(17) 0.0274(18) 0.0242(17) -0.0061(14) -0.0034(14) -0.0052(15)
C37 0.0205(16) 0.0149(14) 0.0161(15) 0.0012(12) 0.0059(13) 0.0021(12)
C38 0.0287(19) 0.0174(15) 0.0201(16) -0.0015(13) -0.0038(14) 0.0042(14)
C39 0.042(2) 0.0192(17) 0.0146(15) 0.0012(13) 0.0069(14) 0.0044(16)
C40 0.039(2) 0.0192(18) 0.0220(17) 0.0039(13) 0.0164(16) 0.0039(14)
C41 0.0232(17) 0.0187(16) 0.0172(16) 0.0031(12) 0.0047(13) 0.0016(12)
C42 0.0203(14) 0.0103(12) 0.0159(13) 0.0009(13) -0.0020(11) 0.0026(14)
N1 0.0143(13) 0.0126(12) 0.0173(13) -0.0014(10) 0.0007(10) -0.0007(10)
N2 0.0136(12) 0.0163(13) 0.0116(12) -0.0018(9) 0.0001(10) -0.0030(10)
N3 0.0160(12) 0.0090(12) 0.0163(12) 0.0000(9) 0.0013(10) -0.0008(9)
N4 0.0152(13) 0.0144(12) 0.0130(12) 0.0015(10) 0.0008(10) -0.0010(10)
N5 0.0160(13) 0.0208(13) 0.0143(12) -0.0033(10) -0.0004(10) -0.0023(11)
N6 0.0188(13) 0.0163(13) 0.0133(12) -0.0033(10) -0.0038(10) -0.0046(11)
Ir1 0.01246(5) 0.01291(5) 0.01135(5) 0.00023(5) 0.00208(4) -0.00109(6)
P1 0.0215(5) 0.0412(6) 0.0270(5) 0.0163(4) -0.0059(4) -0.0128(4)
F1 0.0634(17) 0.0678(17) 0.0297(12) 0.0186(11) -0.0206(11) -0.0366(14)
F2 0.0252(11) 0.0563(15) 0.0355(12) -0.0039(11) 0.0063(9) -0.0096(10)
F3 0.0500(14) 0.0457(13) 0.0415(13) 0.0259(11) -0.0161(11) -0.0229(12)
F4 0.0223(10) 0.0354(11) 0.0270(11) 0.0103(9) 0.0003(8) -0.0017(9)
F5 0.0226(12) 0.0660(17) 0.0699(18) 0.0223(14) -0.0111(11) 0.0007(11)
F6 0.0326(12) 0.0429(13) 0.0399(12) 0.0181(10) -0.0083(10) -0.0188(10)
O1 0.043(7) 0.035(6) 0.032(6) -0.010(4) 0.000(5) 0.016(5)
C43 0.012(4) 0.043(6) 0.036(5) -0.001(4) -0.011(4) 0.009(4)
Cl1 0.050(3) 0.086(4) 0.063(3) -0.031(3) -0.016(2) -0.006(2)
Cl2 0.0218(14) 0.0297(14) 0.065(2) -0.0050(13) -0.0069(13) -0.0032(11)
C43B 0.155(11) 0.048(5) 0.091(7) -0.038(5) 0.060(7) -0.047(6)
Cl1B 0.0499(12) 0.0318(9) 0.0649(16) -0.0002(10) 0.0009(12) -0.0063(8)
Cl2B 0.0440(11) 0.0311(9) 0.0956(16) -0.0009(9) 0.0196(10) 0.0069(8)

loop_
_atom_type_symbol
_atom_type_description
_atom_type_scat_dispersion_real
_atom_type_scat_dispersion_imag
_atom_type_scat_source
C C 0.0033 0.0016 'International Tables Vol C Tables 4.2.6.8 and 6.1.1.4'
H H 0.0000 0.0000 'International Tables Vol C Tables 4.2.6.8 and 6.1.1.4'
N N 0.0061 0.0033 'International Tables Vol C Tables 4.2.6.8 and 6.1.1.4'
Ir Ir -1.4442 7.9887 'International Tables Vol C Tables 4.2.6.8 and 6.1.1.4'
P P 0.1023 0.0942 'International Tables Vol C Tables 4.2.6.8 and 6.1.1.4'
F F 0.0171 0.0103 'International Tables Vol C Tables 4.2.6.8 and 6.1.1.4'
Cl Cl 0.1484 0.1585 'International Tables Vol C Tables 4.2.6.8 and 6.1.1.4'
O O 0.0106 0.0060 'International Tables Vol C Tables 4.2.6.8 and 6.1.1.4'

loop_
_geom_angle_atom_site_label_1
_geom_angle_atom_site_label_2
_geom_angle_atom_site_label_3
_geom_angle
N1 C1 C2 122.4(3)
N1 C1 H1 118.8
C2 C1 H1 118.8
C3 C2 C1 118.7(3)
C3 C2 H2 120.7
C1 C2 H2 120.7
C2 C3 C4 119.8(3)
C2 C3 H3 120.1
C4 C3 H3 120.1
C5 C4 C3 119.1(3)
C5 C4 H4 120.5
C3 C4 H4 120.5
N1 C5 C4 121.4(3)
N1 C5 C6 115.1(3)
C4 C5 C6 123.4(3)
N2 C6 C5 115.5(3)
N2 C6 C7 126.1(3)
C5 C6 C7 118.4(3)
C6 C7 H7A 109.5
C6 C7 H7B 109.5
H7A C7 H7B 109.5
C6 C7 H7C 109.5
H7A C7 H7C 109.5
H7B C7 H7C 109.5
N2 C8 C9 112.6(3)
N2 C8 H8A 109.1
C9 C8 H8A 109.1
N2 C8 H8B 109.1
C9 C8 H8B 109.1
H8A C8 H8B 107.8
C10 C9 C14 120.0(3)
C10 C9 C8 120.6(3)
C14 C9 C8 119.4(3)
C11 C10 C9 120.9(3)
C11 C10 H10 119.5
C9 C10 H10 119.5
C10 C11 C12 120.9(3)
C10 C11 H11 119.5
C12 C11 H11 119.5
C11 C12 C13 119.0(3)
C11 C12 C23 121.6(3)
C13 C12 C23 119.4(3)
C12 C13 C14 119.9(3)
C12 C13 C18 119.6(3)
C14 C13 C18 120.5(3)
C9 C14 C13 119.2(3)
C9 C14 C15 123.3(3)
C13 C14 C15 117.5(3)
C16 C15 C14 122.2(3)
C16 C15 H15 118.9
C14 C15 H15 118.9
C15 C16 C17 121.2(3)
C15 C16 H16 119.4
C17 C16 H16 119.4
C22 C17 C18 119.0(3)
C22 C17 C16 122.4(3)
C18 C17 C16 118.6(3)
C17 C18 C13 119.9(3)
C17 C18 C19 120.0(3)
C13 C18 C19 120.0(3)
C20 C19 C24 122.4(3)
C20 C19 C18 119.1(4)
C24 C19 C18 118.5(3)
C21 C20 C19 120.3(3)
C21 C20 H20 119.8
C19 C20 H20 119.8
C22 C21 C20 120.5(4)
C22 C21 H21 119.8
C20 C21 H21 119.8
C21 C22 C17 121.0(4)
C21 C22 H22 119.5
C17 C22 H22 119.5
C24 C23 C12 120.6(3)
C24 C23 H23 119.7
C12 C23 H23 119.7
C23 C24 C19 121.7(3)
C23 C24 H24 119.2
C19 C24 H24 119.2
N3 C25 C26 109.3(3)
N3 C25 H25 125.3
C26 C25 H25 125.3
C27 C26 C25 106.2(3)
C27 C26 H26 126.9
C25 C26 H26 126.9
N4 C27 C26 107.4(3)
N4 C27 H27 126.3
C26 C27 H27 126.3
C29 C28 C33 123.7(3)
C29 C28 N4 122.8(3)
C33 C28 N4 113.5(3)
C30 C29 C28 118.8(3)
C30 C29 H29 120.6
C28 C29 H29 120.6
C29 C30 C31 119.9(3)
C29 C30 H30 120.1
C31 C30 H30 120.1
C30 C31 C32 120.6(3)
C30 C31 H31 119.7
C32 C31 H31 119.7
C31 C32 C33 121.6(3)
C31 C32 H32 119.2
C33 C32 H32 119.2
C32 C33 C28 115.4(3)
C32 C33 Ir1 129.6(2)
C28 C33 Ir1 115.0(2)
N5 C34 C35 109.7(3)
N5 C34 H34 125.2
C35 C34 H34 125.2
C36 C35 C34 105.8(3)
C36 C35 H35 127.1
C34 C35 H35 127.1
N6 C36 C35 107.8(3)
N6 C36 H36 126.1
C35 C36 H36 126.1
C42 C37 C38 124.5(3)
C42 C37 N6 114.2(3)
C38 C37 N6 121.3(3)
C39 C38 C37 118.3(3)
C39 C38 H38 120.8
C37 C38 H38 120.8
C40 C39 C38 119.8(3)
C40 C39 H39 120.1
C38 C39 H39 120.1
C39 C40 C41 121.1(3)
C39 C40 H40 119.5
C41 C40 H40 119.5
C40 C41 C42 120.7(3)
C40 C41 H41 119.7
C42 C41 H41 119.7
C37 C42 C41 115.6(3)
C37 C42 Ir1 114.9(2)
C41 C42 Ir1 129.5(2)
C1 N1 C5 118.7(3)
C1 N1 Ir1 125.6(2)
C5 N1 Ir1 115.72(19)
C6 N2 C8 122.4(3)
C6 N2 Ir1 117.90(19)
C8 N2 Ir1 119.48(18)
C25 N3 N4 106.6(2)
C25 N3 Ir1 138.3(2)
N4 N3 Ir1 115.06(18)
C27 N4 N3 110.4(2)
C27 N4 C28 133.0(3)
N3 N4 C28 116.6(2)
C34 N5 N6 106.4(3)
C34 N5 Ir1 137.4(2)
N6 N5 Ir1 115.03(18)
C36 N6 N5 110.2(3)
C36 N6 C37 134.1(3)
N5 N6 C37 115.6(2)
N5 Ir1 C33 91.93(11)
N5 Ir1 N3 169.95(10)
C33 Ir1 N3 79.76(11)
N5 Ir1 C42 79.73(11)
C33 Ir1 C42 86.99(12)
N3 Ir1 C42 94.08(11)
N5 Ir1 N1 92.21(10)
C33 Ir1 N1 173.96(11)
N3 Ir1 N1 96.53(9)
C42 Ir1 N1 98.07(11)
N5 Ir1 N2 93.96(10)
C33 Ir1 N2 99.60(10)
N3 Ir1 N2 93.01(9)
C42 Ir1 N2 171.08(11)
N1 Ir1 N2 75.72(9)
F3 P1 F2 90.69(13)
F3 P1 F1 90.63(12)
F2 P1 F1 91.15(14)
F3 P1 F5 90.36(13)
F2 P1 F5 178.11(13)
F1 P1 F5 90.41(14)
F3 P1 F6 179.14(13)
F2 P1 F6 89.47(12)
F1 P1 F6 90.21(12)
F5 P1 F6 89.46(13)
F3 P1 F4 89.78(11)
F2 P1 F4 89.64(11)
F1 P1 F4 179.10(13)
F5 P1 F4 88.79(13)
F6 P1 F4 89.37(11)
Cl2 C43 Cl1 111.6(6)
Cl2 C43 H43C 109.3
Cl1 C43 H43C 109.3
Cl2 C43 H43D 109.3
Cl1 C43 H43D 109.3
H43C C43 H43D 108.0
Cl1B C43B Cl2B 115.9(5)
Cl1B C43B H43A 108.3
Cl2B C43B H43A 108.3
Cl1B C43B H43B 108.3
Cl2B C43B H43B 108.3
H43A C43B H43B 107.4

loop_
_geom_bond_atom_site_label_1
_geom_bond_atom_site_label_2
_geom_bond_distance
C1 N1 1.335(4)
C1 C2 1.381(4)
C1 H1 0.9500
C2 C3 1.371(5)
C2 H2 0.9500
C3 C4 1.379(4)
C3 H3 0.9500
C4 C5 1.374(4)
C4 H4 0.9500
C5 N1 1.361(4)
C5 C6 1.477(4)
C6 N2 1.288(4)
C6 C7 1.497(4)
C7 H7A 0.9800
C7 H7B 0.9800
C7 H7C 0.9800
C8 N2 1.465(4)
C8 C9 1.513(4)
C8 H8A 0.9900
C8 H8B 0.9900
C9 C10 1.380(4)
C9 C14 1.403(4)
C10 C11 1.379(4)
C10 H10 0.9500
C11 C12 1.398(5)
C11 H11 0.9500
C12 C13 1.406(4)
C12 C23 1.442(4)
C13 C14 1.422(4)
C13 C18 1.423(4)
C14 C15 1.431(4)
C15 C16 1.342(4)
C15 H15 0.9500
C16 C17 1.435(5)
C16 H16 0.9500
C17 C22 1.393(5)
C17 C18 1.409(5)
C18 C19 1.425(5)
C19 C20 1.394(5)
C19 C24 1.425(5)
C20 C21 1.392(6)
C20 H20 0.9500
C21 C22 1.385(5)
C21 H21 0.9500
C22 H22 0.9500
C23 C24 1.346(5)
C23 H23 0.9500
C24 H24 0.9500
C25 N3 1.324(4)
C25 C26 1.404(4)
C25 H25 0.9500
C26 C27 1.357(5)
C26 H26 0.9500
C27 N4 1.344(4)
C27 H27 0.9500
C28 C29 1.375(4)
C28 C33 1.409(4)
C28 N4 1.409(4)
C29 C30 1.375(4)
C29 H29 0.9500
C30 C31 1.378(4)
C30 H30 0.9500
C31 C32 1.389(4)
C31 H31 0.9500
C32 C33 1.390(4)
C32 H32 0.9500
C33 Ir1 2.012(3)
C34 N5 1.330(4)
C34 C35 1.394(5)
C34 H34 0.9500
C35 C36 1.365(5)
C35 H35 0.9500
C36 N6 1.338(4)
C36 H36 0.9500
C37 C42 1.376(4)
C37 C38 1.380(4)
C37 N6 1.426(4)
C38 C39 1.378(5)
C38 H38 0.9500
C39 C40 1.367(5)
C39 H39 0.9500
C40 C41 1.390(4)
C40 H40 0.9500
C41 C42 1.408(4)
C41 H41 0.9500
C42 Ir1 2.023(3)
N1 Ir1 2.119(2)
N2 Ir1 2.134(2)
N3 N4 1.360(3)
N3 Ir1 2.016(2)
N5 N6 1.363(3)
N5 Ir1 2.006(3)
P1 F3 1.584(2)
P1 F2 1.588(2)
P1 F1 1.590(2)
P1 F5 1.598(2)
P1 F6 1.599(2)
P1 F4 1.613(2)
C43 Cl2 1.746(10)
C43 Cl1 1.748(12)
C43 H43C 0.9900
C43 H43D 0.9900
C43B Cl1B 1.703(8)
C43B Cl2B 1.733(9)
C43B H43A 0.9900
C43B H43B 0.9900

loop_
_geom_torsion_atom_site_label_1
_geom_torsion_atom_site_label_2
_geom_torsion_atom_site_label_3
_geom_torsion_atom_site_label_4
_geom_torsion
N1 C1 C2 C3 -0.6(5)
C1 C2 C3 C4 1.0(5)
C2 C3 C4 C5 -0.6(5)
C3 C4 C5 N1 -0.3(5)
C3 C4 C5 C6 178.7(3)
N1 C5 C6 N2 -0.7(4)
C4 C5 C6 N2 -179.7(3)
N1 C5 C6 C7 178.4(3)
C4 C5 C6 C7 -0.5(4)
N2 C8 C9 C10 -28.5(4)
N2 C8 C9 C14 150.7(3)
C14 C9 C10 C11 -1.1(4)
C8 C9 C10 C11 178.1(3)
C9 C10 C11 C12 -0.4(5)
C10 C11 C12 C13 1.1(4)
C10 C11 C12 C23 179.3(3)
C11 C12 C13 C14 -0.3(4)
C23 C12 C13 C14 -178.6(3)
C11 C12 C13 C18 -179.3(3)
C23 C12 C13 C18 2.4(4)
C10 C9 C14 C13 1.8(4)
C8 C9 C14 C13 -177.4(3)
C10 C9 C14 C15 -177.8(3)
C8 C9 C14 C15 2.9(4)
C12 C13 C14 C9 -1.2(4)
C18 C13 C14 C9 177.9(3)
C12 C13 C14 C15 178.5(3)
C18 C13 C14 C15 -2.4(4)
C9 C14 C15 C16 -176.7(3)
C13 C14 C15 C16 3.7(4)
C14 C15 C16 C17 -1.6(5)
C15 C16 C17 C22 178.7(3)
C15 C16 C17 C18 -1.7(4)
C22 C17 C18 C13 -177.5(3)
C16 C17 C18 C13 2.9(4)
C22 C17 C18 C19 2.1(4)
C16 C17 C18 C19 -177.5(3)
C12 C13 C18 C17 178.3(3)
C14 C13 C18 C17 -0.8(4)
C12 C13 C18 C19 -1.4(4)
C14 C13 C18 C19 179.6(3)
C17 C18 C19 C20 -1.8(4)
C13 C18 C19 C20 177.8(3)
C17 C18 C19 C24 178.3(3)
C13 C18 C19 C24 -2.1(4)
C24 C19 C20 C21 -179.9(3)
C18 C19 C20 C21 0.3(5)
C19 C20 C21 C22 1.0(5)
C20 C21 C22 C17 -0.7(5)
C18 C17 C22 C21 -0.8(5)
C16 C17 C22 C21 178.7(3)
C11 C12 C23 C24 -178.0(3)
C13 C12 C23 C24 0.3(5)
C12 C23 C24 C19 -3.9(5)
C20 C19 C24 C23 -175.1(3)
C18 C19 C24 C23 4.8(5)
N3 C25 C26 C27 0.2(4)
C25 C26 C27 N4 0.1(3)
C33 C28 C29 C30 -1.7(5)
N4 C28 C29 C30 -179.5(3)
C28 C29 C30 C31 -0.7(5)
C29 C30 C31 C32 1.7(5)
C30 C31 C32 C33 -0.3(5)
C31 C32 C33 C28 -2.0(4)
C31 C32 C33 Ir1 176.8(2)
C29 C28 C33 C32 3.0(4)
N4 C28 C33 C32 -179.0(2)
C29 C28 C33 Ir1 -175.9(2)
N4 C28 C33 Ir1 2.0(3)
N5 C34 C35 C36 -0.2(4)
C34 C35 C36 N6 0.0(4)
C42 C37 C38 C39 0.4(5)
N6 C37 C38 C39 -178.7(3)
C37 C38 C39 C40 -0.1(5)
C38 C39 C40 C41 0.0(5)
C39 C40 C41 C42 -0.1(5)
C38 C37 C42 C41 -0.5(5)
N6 C37 C42 C41 178.7(3)
C38 C37 C42 Ir1 -179.4(2)
N6 C37 C42 Ir1 -0.2(3)
C40 C41 C42 C37 0.3(4)
C40 C41 C42 Ir1 179.0(2)
C2 C1 N1 C5 -0.2(4)
C2 C1 N1 Ir1 179.9(2)
C4 C5 N1 C1 0.7(4)
C6 C5 N1 C1 -178.3(3)
C4 C5 N1 Ir1 -179.4(2)
C6 C5 N1 Ir1 1.6(3)
C5 C6 N2 C8 174.7(3)
C7 C6 N2 C8 -4.4(5)
C5 C6 N2 Ir1 -0.5(3)
C7 C6 N2 Ir1 -179.6(2)
C9 C8 N2 C6 107.4(3)
C9 C8 N2 Ir1 -77.6(3)
C26 C25 N3 N4 -0.4(3)
C26 C25 N3 Ir1 175.9(2)
C26 C27 N4 N3 -0.4(3)
C26 C27 N4 C28 177.8(3)
C25 N3 N4 C27 0.5(3)
Ir1 N3 N4 C27 -176.84(19)
C25 N3 N4 C28 -178.0(2)
Ir1 N3 N4 C28 4.7(3)
C29 C28 N4 C27 -4.5(5)
C33 C28 N4 C27 177.6(3)
C29 C28 N4 N3 173.6(3)
C33 C28 N4 N3 -4.4(4)
C35 C34 N5 N6 0.3(4)
C35 C34 N5 Ir1 166.8(3)
C35 C36 N6 N5 0.2(4)
C35 C36 N6 C37 -177.8(3)
C34 N5 N6 C36 -0.3(3)
Ir1 N5 N6 C36 -170.3(2)
C34 N5 N6 C37 178.1(3)
Ir1 N5 N6 C37 8.1(3)
C42 C37 N6 C36 172.7(3)
C38 C37 N6 C36 -8.0(5)
C42 C37 N6 N5 -5.2(4)
C38 C37 N6 N5 174.0(3)
C34 N5 Ir1 C33 -85.4(3)
N6 N5 Ir1 C33 80.3(2)
C34 N5 Ir1 N3 -119.4(5)
N6 N5 Ir1 N3 46.3(6)
C34 N5 Ir1 C42 -172.0(3)
N6 N5 Ir1 C42 -6.3(2)
C34 N5 Ir1 N1 90.2(3)
N6 N5 Ir1 N1 -104.1(2)
C34 N5 Ir1 N2 14.4(3)
N6 N5 Ir1 N2 -179.9(2)
C32 C33 Ir1 N5 7.2(3)
C28 C33 Ir1 N5 -174.0(2)
C32 C33 Ir1 N3 -178.5(3)
C28 C33 Ir1 N3 0.3(2)
C32 C33 Ir1 C42 86.8(3)
C28 C33 Ir1 C42 -94.4(2)
C32 C33 Ir1 N1 -126.0(9)
C28 C33 Ir1 N1 52.7(11)
C32 C33 Ir1 N2 -87.1(3)
C28 C33 Ir1 N2 91.6(2)
C25 N3 Ir1 N5 -144.2(5)
N4 N3 Ir1 N5 31.9(6)
C25 N3 Ir1 C33 -178.9(3)
N4 N3 Ir1 C33 -2.69(19)
C25 N3 Ir1 C42 -92.7(3)
N4 N3 Ir1 C42 83.5(2)
C25 N3 Ir1 N1 6.0(3)
N4 N3 Ir1 N1 -177.87(19)
C25 N3 Ir1 N2 81.9(3)
N4 N3 Ir1 N2 -101.91(19)
C37 C42 Ir1 N5 3.4(2)
C41 C42 Ir1 N5 -175.2(3)
C37 C42 Ir1 C33 -89.1(2)
C41 C42 Ir1 C33 92.3(3)
C37 C42 Ir1 N3 -168.6(2)
C41 C42 Ir1 N3 12.8(3)
C37 C42 Ir1 N1 94.2(2)
C41 C42 Ir1 N1 -84.4(3)
C37 C42 Ir1 N2 48.9(8)
C41 C42 Ir1 N2 -129.8(6)
C1 N1 Ir1 N5 85.0(3)
C5 N1 Ir1 N5 -94.9(2)
C1 N1 Ir1 C33 -141.8(9)
C5 N1 Ir1 C33 38.3(11)
C1 N1 Ir1 N3 -90.0(3)
C5 N1 Ir1 N3 90.1(2)
C1 N1 Ir1 C42 5.1(3)
C5 N1 Ir1 C42 -174.8(2)
C1 N1 Ir1 N2 178.5(3)
C5 N1 Ir1 N2 -1.4(2)
C6 N2 Ir1 N5 92.3(2)
C8 N2 Ir1 N5 -83.0(2)
C6 N2 Ir1 C33 -175.1(2)
C8 N2 Ir1 C33 9.6(2)
C6 N2 Ir1 N3 -95.0(2)
C8 N2 Ir1 N3 89.7(2)
C6 N2 Ir1 C42 47.6(8)
C8 N2 Ir1 C42 -127.7(7)
C6 N2 Ir1 N1 1.0(2)
C8 N2 Ir1 N1 -174.3(2)
